data_7701510
loop_
_publ_author_name
'Bacher, Felix'
'Wittmann, Christopher'
'Nov\'e, M\'arta'
'Spengler, Gabriella'
'Mar\'c, Ma\/lgorzata A'
'Enyedy, Eva A.'
'Darvasiov\'a, Denisa'
'Rapta, Peter'
'Reiner, Thomas'
'Arion, Vladimir B.'

_publ_section_title
;
 Novel latonduine derived proligands and their copper(ii) complexes show
 cytotoxicity in the nanomolar range in human colon adenocarcinoma cells
 and in vitro cancer selectivity.
;
_journal_issue 28
_journal_name_full 'Dalton transactions (Cambridge, England : 2003)'
_journal_page_first 10464
_journal_page_last 10478
_journal_paper_doi 10.1039/c9dt01238a
_journal_volume 48
_journal_year 2019
_chemical_formula_moiety 'C23 H18 Br Cl2 Cu N5, 2(C3 H7 N O)'
_chemical_formula_sum 'C29 H32 Br Cl2 Cu N7 O2'
_chemical_formula_weight 724.96
_space_group_crystal_system triclinic
_space_group_IT_number 2
_space_group_name_Hall '-P 1'
_space_group_name_H-M_alt 'P -1'
_atom_sites_solution_hydrogens mixed
_audit_creation_method SHELXL-2014
_audit_update_record
;
2019-03-14 deposited with the CCDC.	2019-05-10 downloaded from the CCDC.
;
_cell_angle_alpha 105.698(3)
_cell_angle_beta 105.962(3)
_cell_angle_gamma 106.665(3)
_cell_formula_units_Z 4
_cell_length_a 12.0530(9)
_cell_length_b 16.7234(14)
_cell_length_c 17.8152(15)
_cell_measurement_reflns_used 9881
_cell_measurement_temperature 100(2)
_cell_measurement_theta_max 29.777
_cell_measurement_theta_min 2.554
_cell_volume 3060.2(4)
_computing_cell_refinement 'Bruker SAINT v8.38A'
_computing_data_collection 'Bruker APEX2'
_computing_data_reduction 'Bruker SAINT v8.38A'
_computing_molecular_graphics 'Bruker SHELXTL'
_computing_publication_material 'Bruker SHELXTL'
_computing_structure_refinement 'SHELXL-2014 (Sheldrick, 2014)'
_computing_structure_solution 'SHELXS-2014 (Sheldrick, 2014)'
_diffrn_ambient_temperature 100(2)
_diffrn_measured_fraction_theta_full 0.999
_diffrn_measured_fraction_theta_max 0.995
_diffrn_measurement_device_type 'Bruker D8 Venture'
_diffrn_measurement_method '\f and \w scans'
_diffrn_radiation_type MoK\a
_diffrn_radiation_wavelength 0.71073
_diffrn_reflns_av_R_equivalents 0.0967
_diffrn_reflns_av_unetI/netI 0.0747
_diffrn_reflns_Laue_measured_fraction_full 0.999
_diffrn_reflns_Laue_measured_fraction_max 0.995
_diffrn_reflns_limit_h_max 16
_diffrn_reflns_limit_h_min -16
_diffrn_reflns_limit_k_max 23
_diffrn_reflns_limit_k_min -23
_diffrn_reflns_limit_l_max 25
_diffrn_reflns_limit_l_min -25
_diffrn_reflns_number 93049
_diffrn_reflns_point_group_measured_fraction_full 0.999
_diffrn_reflns_point_group_measured_fraction_max 0.995
_diffrn_reflns_theta_full 25.242
_diffrn_reflns_theta_max 30.089
_diffrn_reflns_theta_min 2.145
_exptl_absorpt_coefficient_mu 2.234
_exptl_absorpt_correction_T_max 0.9299
_exptl_absorpt_correction_T_min 0.6827
_exptl_absorpt_correction_type multi-scan
_exptl_absorpt_process_details SADABS
_exptl_crystal_colour green
_exptl_crystal_density_diffrn 1.574
_exptl_crystal_description block
_exptl_crystal_F_000 1476
_exptl_crystal_size_max 0.185
_exptl_crystal_size_mid 0.076
_exptl_crystal_size_min 0.033
_refine_diff_density_max 0.657
_refine_diff_density_min -0.820
_refine_diff_density_rms 0.116
_refine_ls_extinction_method none
_refine_ls_goodness_of_fit_ref 1.024
_refine_ls_hydrogen_treatment mixed
_refine_ls_matrix_type full
_refine_ls_number_parameters 783
_refine_ls_number_reflns 17899
_refine_ls_number_restraints 0
_refine_ls_restrained_S_all 1.024
_refine_ls_R_factor_all 0.0958
_refine_ls_R_factor_gt 0.0498
_refine_ls_shift/su_max 0.002
_refine_ls_shift/su_mean 0.000
_refine_ls_structure_factor_coef Fsqd
_refine_ls_weighting_details 'w=1/[\s^2^(Fo^2^)+(0.0418P)^2^+3.2472P] where P=(Fo^2^+2Fc^2^)/3'
_refine_ls_weighting_scheme calc
_refine_ls_wR_factor_gt 0.0984
_refine_ls_wR_factor_ref 0.1177
_reflns_Friedel_coverage 0.000
_reflns_number_gt 11924
_reflns_number_total 17899
_reflns_threshold_expression 'I > 2\s(I)'
_cod_data_source_file c9dt01238a2.cif
_cod_data_source_block feba583
_cod_database_code 7701510
_shelx_space_group_comment
;
The symmetry employed for this shelxl refinement is uniquely defined
by the following loop, which should always be used as a source of
symmetry information in preference to the above space-group names.
They are only intended as comments.
;
_shelx_estimated_absorpt_t_min 0.683
_shelx_estimated_absorpt_t_max 0.930
_shelxl_version_number 2014-3

loop_
_space_group_symop_operation_xyz
'x, y, z'
'-x, -y, -z'

loop_
_atom_site_label
_atom_site_type_symbol
_atom_site_fract_x
_atom_site_fract_y
_atom_site_fract_z
_atom_site_U_iso_or_equiv
_atom_site_adp_type
_atom_site_occupancy
_atom_site_site_symmetry_order
_atom_site_calc_flag
_atom_site_refinement_flags_posn
_atom_site_refinement_flags_adp
Br1 Br 1.72065(3) 0.64206(3) 0.47714(2) 0.03839(11) Uani 1 1 d . .
Cu1 Cu 0.77469(3) 0.26522(2) 0.07236(2) 0.01576(9) Uani 1 1 d . .
Cl1 Cl 0.67012(7) 0.29705(5) 0.15653(5) 0.02189(16) Uani 1 1 d . .
Cl2 Cl 0.72096(7) 0.32137(5) -0.03942(5) 0.01956(15) Uani 1 1 d . .
C1 C 1.1978(3) 0.5319(2) 0.4126(2) 0.0223(7) Uani 1 1 d . .
H1 H 1.2785 0.5353 0.4428 0.027 Uiso 1 1 calc R U
C2 C 1.1292(3) 0.5605(2) 0.4565(2) 0.0265(8) Uani 1 1 d . .
H2 H 1.1635 0.5839 0.5164 0.032 Uiso 1 1 calc R U
C3 C 1.0102(3) 0.5554(2) 0.4137(2) 0.0280(8) Uani 1 1 d . .
H3 H 0.9631 0.5747 0.4442 0.034 Uiso 1 1 calc R U
C4 C 0.9612(3) 0.5217(2) 0.3264(2) 0.0237(7) Uani 1 1 d . .
H4 H 0.8798 0.5178 0.2971 0.028 Uiso 1 1 calc R U
C4A C 1.0295(3) 0.4935(2) 0.2808(2) 0.0182(6) Uani 1 1 d . .
C5 C 0.9750(3) 0.4597(2) 0.18615(19) 0.0180(6) Uani 1 1 d . .
H5A H 0.8975 0.4710 0.1680 0.022 Uiso 1 1 calc R U
H5B H 1.0353 0.4943 0.1671 0.022 Uiso 1 1 calc R U
N6 N 0.9454(2) 0.36302(17) 0.14516(16) 0.0170(5) Uani 1 1 d . .
C7 C 1.0373(3) 0.3369(2) 0.14875(18) 0.0150(6) Uani 1 1 d . .
C7A C 1.1691(3) 0.3916(2) 0.20013(19) 0.0160(6) Uani 1 1 d . .
N8 N 1.2610(2) 0.36733(19) 0.18123(18) 0.0183(6) Uani 1 1 d . .
H8 H 1.246(3) 0.324(2) 0.143(2) 0.017(9) Uiso 1 1 d . .
C8A C 1.3745(3) 0.4228(2) 0.2461(2) 0.0189(6) Uani 1 1 d . .
C9 C 1.4935(3) 0.4230(2) 0.2534(2) 0.0234(7) Uani 1 1 d . .
H9 H 1.5040 0.3803 0.2114 0.028 Uiso 1 1 calc R U
C10 C 1.5941(3) 0.4875(2) 0.3237(2) 0.0275(8) Uani 1 1 d . .
H10 H 1.6762 0.4893 0.3318 0.033 Uiso 1 1 calc R U
C11 C 1.5749(3) 0.5505(2) 0.3835(2) 0.0260(8) Uani 1 1 d . .
C12 C 1.4593(3) 0.5510(2) 0.3786(2) 0.0238(7) Uani 1 1 d . .
H12 H 1.4502 0.5941 0.4212 0.029 Uiso 1 1 calc R U
C12A C 1.3546(3) 0.4845(2) 0.3072(2) 0.0187(6) Uani 1 1 d . .
C12B C 1.2209(3) 0.4633(2) 0.27796(19) 0.0178(6) Uani 1 1 d . .
C12C C 1.1500(3) 0.4979(2) 0.3239(2) 0.0192(6) Uani 1 1 d . .
N13 N 1.0097(2) 0.24911(18) 0.09999(17) 0.0178(5) Uani 1 1 d . .
H13 H 1.059(3) 0.225(3) 0.109(2) 0.024(10) Uiso 1 1 d . .
N14 N 0.8843(2) 0.19846(17) 0.05723(16) 0.0159(5) Uani 1 1 d . .
C15 C 0.8384(3) 0.1120(2) 0.0219(2) 0.0171(6) Uani 1 1 d . .
C16 C 0.7004(3) 0.0745(2) -0.01852(19) 0.0160(6) Uani 1 1 d . .
N17 N 0.6476(2) 0.13591(17) -0.00375(16) 0.0164(5) Uani 1 1 d . .
C18 C 0.5238(3) 0.1085(2) -0.0409(2) 0.0195(6) Uani 1 1 d . .
H18 H 0.4864 0.1510 -0.0301 0.023 Uiso 1 1 calc R U
C19 C 0.4474(3) 0.0196(2) -0.0950(2) 0.0210(7) Uani 1 1 d . .
H19 H 0.3597 0.0024 -0.1220 0.025 Uiso 1 1 calc R U
C20 C 0.5003(3) -0.0429(2) -0.1089(2) 0.0207(7) Uani 1 1 d . .
H20 H 0.4493 -0.1041 -0.1446 0.025 Uiso 1 1 calc R U
C21 C 0.6296(3) -0.0154(2) -0.0700(2) 0.0196(6) Uani 1 1 d . .
H21 H 0.6683 -0.0574 -0.0786 0.024 Uiso 1 1 calc R U
C22 C 0.9134(3) 0.0556(2) 0.0229(2) 0.0226(7) Uani 1 1 d . .
H22A H 0.9517 0.0574 -0.0189 0.034 Uiso 1 1 calc R U
H22B H 0.8588 -0.0068 0.0091 0.034 Uiso 1 1 calc R U
H22C H 0.9792 0.0789 0.0792 0.034 Uiso 1 1 calc R U
Br2 Br 0.79471(3) 1.12539(2) 0.45777(2) 0.02739(9) Uani 1 1 d . .
Cu2 Cu -0.16694(3) 0.79317(3) 0.08906(2) 0.01667(9) Uani 1 1 d . .
Cl3 Cl -0.25086(7) 0.87462(6) 0.15737(5) 0.02634(18) Uani 1 1 d . .
Cl4 Cl -0.21603(7) 0.81801(5) -0.04837(5) 0.01928(15) Uani 1 1 d . .
C23 C 0.2779(3) 1.0338(2) 0.4214(2) 0.0217(7) Uani 1 1 d . .
H23 H 0.3528 1.0280 0.4495 0.026 Uiso 1 1 calc R U
C24 C 0.2190(3) 1.0732(2) 0.4683(2) 0.0274(8) Uani 1 1 d . .
H24 H 0.2544 1.0951 0.5282 0.033 Uiso 1 1 calc R U
C25 C 0.1086(3) 1.0806(2) 0.4277(2) 0.0273(8) Uani 1 1 d . .
H25 H 0.0681 1.1074 0.4596 0.033 Uiso 1 1 calc R U
C26 C 0.0577(3) 1.0489(2) 0.3405(2) 0.0219(7) Uani 1 1 d . .
H26 H -0.0185 1.0534 0.3130 0.026 Uiso 1 1 calc R U
C26A C 0.1161(3) 1.0103(2) 0.2921(2) 0.0179(6) Uani 1 1 d . .
C27 C 0.0611(3) 0.9773(2) 0.1974(2) 0.0193(6) Uani 1 1 d . .
H27A H -0.0080 0.9976 0.1801 0.023 Uiso 1 1 calc R U
H27B H 0.1263 1.0051 0.1780 0.023 Uiso 1 1 calc R U
N28 N 0.0129(2) 0.87870(17) 0.15548(16) 0.0165(5) Uani 1 1 d . .
C29 C 0.0916(3) 0.8392(2) 0.15741(19) 0.0157(6) Uani 1 1 d . .
C29A C 0.2259(3) 0.8848(2) 0.20683(19) 0.0162(6) Uani 1 1 d . .
N30 N 0.3095(2) 0.85244(19) 0.18368(18) 0.0170(5) Uani 1 1 d . .
H30 H 0.291(4) 0.813(3) 0.143(3) 0.033(12) Uiso 1 1 d . .
C30A C 0.4273(3) 0.9051(2) 0.24379(19) 0.0171(6) Uani 1 1 d . .
C31 C 0.5416(3) 0.9002(2) 0.2458(2) 0.0188(6) Uani 1 1 d . .
H31 H 0.5451 0.8536 0.2032 0.023 Uiso 1 1 calc R U
C32 C 0.6493(3) 0.9650(2) 0.3112(2) 0.0208(7) Uani 1 1 d . .
H32 H 0.7288 0.9639 0.3143 0.025 Uiso 1 1 calc R U
C33 C 0.6407(3) 1.0331(2) 0.3735(2) 0.0213(7) Uani 1 1 d . .
C34 C 0.5295(3) 1.0392(2) 0.3736(2) 0.0200(7) Uani 1 1 d . .
H34 H 0.5275 1.0863 0.4166 0.024 Uiso 1 1 calc R U
C34A C 0.4182(3) 0.9727(2) 0.30739(19) 0.0174(6) Uani 1 1 d . .
C34B C 0.2879(3) 0.9577(2) 0.28344(19) 0.0169(6) Uani 1 1 d . .
C34C C 0.2282(3) 1.0024(2) 0.3330(2) 0.0186(6) Uani 1 1 d . .
N35 N 0.0477(2) 0.74890(18) 0.10931(17) 0.0172(5) Uani 1 1 d . .
H35 H 0.080(4) 0.717(3) 0.127(3) 0.038(12) Uiso 1 1 d . .
N36 N -0.0815(2) 0.70992(17) 0.07017(16) 0.0159(5) Uani 1 1 d . .
C37 C -0.1444(3) 0.6257(2) 0.02683(19) 0.0175(6) Uani 1 1 d . .
C38 C -0.2810(3) 0.6027(2) -0.0049(2) 0.0172(6) Uani 1 1 d . .
N39 N -0.3147(2) 0.67205(17) 0.02414(17) 0.0181(5) Uani 1 1 d . .
C40 C -0.4362(3) 0.6588(2) -0.0035(2) 0.0237(7) Uani 1 1 d . .
H40 H -0.4595 0.7075 0.0169 0.028 Uiso 1 1 calc R U
C41 C -0.5292(3) 0.5762(2) -0.0610(2) 0.0247(7) Uani 1 1 d . .
H41 H -0.6147 0.5685 -0.0798 0.030 Uiso 1 1 calc R U
C42 C -0.4952(3) 0.5056(2) -0.0904(2) 0.0234(7) Uani 1 1 d . .
H42 H -0.5571 0.4485 -0.1299 0.028 Uiso 1 1 calc R U
C43 C -0.3692(3) 0.5187(2) -0.0616(2) 0.0216(7) Uani 1 1 d . .
H43 H -0.3442 0.4705 -0.0807 0.026 Uiso 1 1 calc R U
C44 C -0.0896(3) 0.5570(2) 0.0082(2) 0.0208(7) Uani 1 1 d . .
H44A H 0.0013 0.5873 0.0263 0.031 Uiso 1 1 calc R U
H44B H -0.1265 0.5212 -0.0525 0.031 Uiso 1 1 calc R U
H44C H -0.1076 0.5173 0.0387 0.031 Uiso 1 1 calc R U
N1 N 0.3375(3) 0.72401(19) 0.31584(18) 0.0244(6) Uani 1 1 d . .
O1 O 0.1537(2) 0.66171(16) 0.20218(15) 0.0254(5) Uani 1 1 d . .
C45 C 0.2675(3) 0.6798(2) 0.2351(2) 0.0239(7) Uani 1 1 d . .
H45 H 0.3073 0.6600 0.1989 0.029 Uiso 1 1 calc R U
C46 C 0.2821(4) 0.7574(3) 0.3746(2) 0.0413(10) Uani 1 1 d . .
H46A H 0.2962 0.8205 0.3837 0.062 Uiso 1 1 calc R U
H46B H 0.3211 0.7528 0.4285 0.062 Uiso 1 1 calc R U
H46C H 0.1918 0.7211 0.3510 0.062 Uiso 1 1 calc R U
C47 C 0.4727(3) 0.7521(3) 0.3489(3) 0.0410(10) Uani 1 1 d . .
H47A H 0.4981 0.7228 0.3048 0.062 Uiso 1 1 calc R U
H47B H 0.4988 0.7349 0.3972 0.062 Uiso 1 1 calc R U
H47C H 0.5127 0.8178 0.3669 0.062 Uiso 1 1 calc R U
N2 N -0.0443(3) 0.23438(19) 0.29543(18) 0.0234(6) Uani 1 1 d . .
O2 O 0.0851(2) 0.18673(18) 0.23927(17) 0.0316(6) Uani 1 1 d . .
C48 C 0.0662(3) 0.2419(2) 0.2897(2) 0.0257(7) Uani 1 1 d . .
H48 H 0.1367 0.2951 0.3284 0.031 Uiso 1 1 calc R U
C49 C -0.1572(3) 0.1549(2) 0.2388(2) 0.0263(7) Uani 1 1 d . .
H49A H -0.2166 0.1726 0.2040 0.039 Uiso 1 1 calc R U
H49B H -0.1956 0.1268 0.2720 0.039 Uiso 1 1 calc R U
H49C H -0.1355 0.1117 0.2023 0.039 Uiso 1 1 calc R U
C50 C -0.0603(4) 0.3057(2) 0.3541(2) 0.0316(8) Uani 1 1 d . .
H50A H -0.0926 0.2827 0.3922 0.047 Uiso 1 1 calc R U
H50B H -0.1198 0.3257 0.3225 0.047 Uiso 1 1 calc R U
H50C H 0.0207 0.3566 0.3871 0.047 Uiso 1 1 calc R U
N3 N 0.8581(3) 0.7322(2) 0.28329(19) 0.0276(7) Uani 1 1 d . .
O3 O 0.7937(2) 0.59302(17) 0.18189(17) 0.0329(6) Uani 1 1 d . .
C51 C 0.8750(3) 0.6658(3) 0.2316(2) 0.0273(8) Uani 1 1 d . .
H51 H 0.9580 0.6765 0.2340 0.033 Uiso 1 1 calc R U
C52 C 0.9570(4) 0.8199(3) 0.3365(3) 0.0424(10) Uani 1 1 d . .
H52A H 1.0354 0.8211 0.3298 0.064 Uiso 1 1 calc R U
H52B H 0.9679 0.8315 0.3956 0.064 Uiso 1 1 calc R U
H52C H 0.9346 0.8664 0.3203 0.064 Uiso 1 1 calc R U
C53 C 0.7338(4) 0.7199(3) 0.2842(3) 0.0413(10) Uani 1 1 d . .
H53A H 0.6926 0.7444 0.2460 0.062 Uiso 1 1 calc R U
H53B H 0.7416 0.7516 0.3416 0.062 Uiso 1 1 calc R U
H53C H 0.6837 0.6554 0.2658 0.062 Uiso 1 1 calc R U
N4 N 0.5293(3) 0.7748(2) 0.66782(18) 0.0244(6) Uani 1 1 d . .
O4 O 0.4754(3) 0.7249(2) 0.52582(16) 0.0405(7) Uani 1 1 d . .
C54 C 0.5534(3) 0.7559(2) 0.5985(2) 0.0284(8) Uani 1 1 d . .
H54 H 0.6382 0.7671 0.6053 0.034 Uiso 1 1 calc R U
C55 C 0.6275(3) 0.8156(3) 0.7510(2) 0.0321(8) Uani 1 1 d . .
H55A H 0.7057 0.8128 0.7466 0.048 Uiso 1 1 calc R U
H55B H 0.6039 0.7829 0.7860 0.048 Uiso 1 1 calc R U
H55C H 0.6396 0.8788 0.7770 0.048 Uiso 1 1 calc R U
C56 C 0.4020(3) 0.7602(3) 0.6630(2) 0.0319(8) Uani 1 1 d . .
H56A H 0.3984 0.8179 0.6915 0.048 Uiso 1 1 calc R U
H56B H 0.3772 0.7186 0.6906 0.048 Uiso 1 1 calc R U
H56C H 0.3446 0.7342 0.6037 0.048 Uiso 1 1 calc R U

loop_
_atom_site_aniso_label
_atom_site_aniso_U_11
_atom_site_aniso_U_22
_atom_site_aniso_U_33
_atom_site_aniso_U_23
_atom_site_aniso_U_13
_atom_site_aniso_U_12
Br1 0.01552(16) 0.0456(2) 0.0308(2) -0.00295(17) -0.00066(14) 0.00549(15)
Cu1 0.01162(17) 0.01490(18) 0.01931(19) 0.00485(15) 0.00473(14) 0.00585(14)
Cl1 0.0193(4) 0.0254(4) 0.0247(4) 0.0092(3) 0.0112(3) 0.0114(3)
Cl2 0.0207(4) 0.0183(4) 0.0194(4) 0.0067(3) 0.0064(3) 0.0089(3)
C1 0.0176(15) 0.0215(17) 0.0200(16) 0.0030(13) 0.0039(13) 0.0047(13)
C2 0.0227(17) 0.0285(19) 0.0211(17) 0.0031(14) 0.0088(14) 0.0057(14)
C3 0.0251(17) 0.0278(19) 0.0273(18) 0.0030(15) 0.0137(15) 0.0088(14)
C4 0.0178(15) 0.0231(17) 0.0295(18) 0.0071(14) 0.0095(13) 0.0090(13)
C4A 0.0157(14) 0.0161(15) 0.0209(16) 0.0053(12) 0.0068(12) 0.0055(12)
C5 0.0176(15) 0.0154(15) 0.0200(15) 0.0060(12) 0.0052(12) 0.0073(12)
N6 0.0138(12) 0.0133(13) 0.0205(13) 0.0040(10) 0.0045(10) 0.0047(10)
C7 0.0142(14) 0.0156(15) 0.0146(14) 0.0068(11) 0.0041(11) 0.0054(11)
C7A 0.0117(13) 0.0172(15) 0.0192(15) 0.0068(12) 0.0062(11) 0.0058(11)
N8 0.0130(12) 0.0162(14) 0.0200(14) 0.0012(11) 0.0044(10) 0.0053(10)
C8A 0.0147(14) 0.0196(16) 0.0190(15) 0.0043(13) 0.0051(12) 0.0061(12)
C9 0.0184(15) 0.0272(18) 0.0229(17) 0.0073(14) 0.0079(13) 0.0088(13)
C10 0.0150(15) 0.036(2) 0.0261(18) 0.0067(15) 0.0050(13) 0.0093(14)
C11 0.0156(15) 0.0285(19) 0.0216(17) 0.0025(14) 0.0010(13) 0.0039(13)
C12 0.0158(15) 0.0243(17) 0.0232(17) 0.0043(14) 0.0037(13) 0.0045(13)
C12A 0.0117(14) 0.0218(16) 0.0218(16) 0.0080(13) 0.0054(12) 0.0064(12)
C12B 0.0164(14) 0.0172(15) 0.0187(15) 0.0058(12) 0.0063(12) 0.0065(12)
C12C 0.0171(15) 0.0154(15) 0.0206(16) 0.0037(12) 0.0069(12) 0.0035(12)
N13 0.0087(11) 0.0159(13) 0.0254(14) 0.0046(11) 0.0043(10) 0.0054(10)
N14 0.0092(11) 0.0153(13) 0.0196(13) 0.0053(10) 0.0034(10) 0.0032(9)
C15 0.0127(14) 0.0162(15) 0.0209(15) 0.0067(12) 0.0054(12) 0.0049(11)
C16 0.0135(14) 0.0162(15) 0.0193(15) 0.0075(12) 0.0063(12) 0.0062(11)
N17 0.0130(12) 0.0162(13) 0.0201(13) 0.0079(10) 0.0057(10) 0.0057(10)
C18 0.0134(14) 0.0226(16) 0.0234(16) 0.0109(13) 0.0061(12) 0.0072(12)
C19 0.0125(14) 0.0227(17) 0.0239(17) 0.0079(13) 0.0042(12) 0.0054(12)
C20 0.0181(15) 0.0183(16) 0.0196(16) 0.0047(13) 0.0048(12) 0.0035(12)
C21 0.0167(15) 0.0185(16) 0.0247(16) 0.0086(13) 0.0086(13) 0.0073(12)
C22 0.0156(15) 0.0167(16) 0.0307(18) 0.0039(14) 0.0054(13) 0.0076(12)
Br2 0.01364(15) 0.03105(19) 0.02637(18) 0.00440(14) 0.00219(13) 0.00483(13)
Cu2 0.01129(17) 0.01775(19) 0.02049(19) 0.00551(15) 0.00459(14) 0.00805(14)
Cl3 0.0182(4) 0.0331(5) 0.0256(4) 0.0030(3) 0.0074(3) 0.0156(3)
Cl4 0.0178(3) 0.0184(4) 0.0191(4) 0.0053(3) 0.0042(3) 0.0079(3)
C23 0.0191(15) 0.0242(17) 0.0233(17) 0.0079(14) 0.0094(13) 0.0102(13)
C24 0.0218(17) 0.035(2) 0.0219(17) 0.0081(15) 0.0070(14) 0.0109(15)
C25 0.0241(17) 0.0311(19) 0.0277(18) 0.0073(15) 0.0113(14) 0.0147(15)
C26 0.0177(15) 0.0223(17) 0.0264(17) 0.0068(14) 0.0086(13) 0.0109(13)
C26A 0.0139(14) 0.0133(15) 0.0229(16) 0.0046(12) 0.0054(12) 0.0041(11)
C27 0.0171(15) 0.0160(15) 0.0231(16) 0.0060(13) 0.0065(12) 0.0069(12)
N28 0.0124(12) 0.0173(13) 0.0186(13) 0.0052(10) 0.0044(10) 0.0070(10)
C29 0.0111(13) 0.0207(16) 0.0153(14) 0.0073(12) 0.0041(11) 0.0067(11)
C29A 0.0140(14) 0.0161(15) 0.0192(15) 0.0061(12) 0.0059(12) 0.0079(11)
N30 0.0143(12) 0.0172(14) 0.0176(13) 0.0039(11) 0.0053(10) 0.0067(10)
C30A 0.0123(14) 0.0192(16) 0.0187(15) 0.0087(12) 0.0035(11) 0.0057(12)
C31 0.0157(14) 0.0189(16) 0.0228(16) 0.0077(13) 0.0067(12) 0.0090(12)
C32 0.0117(14) 0.0275(18) 0.0246(17) 0.0103(14) 0.0071(12) 0.0089(13)
C33 0.0141(14) 0.0230(17) 0.0203(16) 0.0061(13) 0.0028(12) 0.0040(12)
C34 0.0169(15) 0.0219(16) 0.0186(15) 0.0059(13) 0.0045(12) 0.0076(13)
C34A 0.0112(13) 0.0198(16) 0.0204(15) 0.0084(13) 0.0055(12) 0.0050(12)
C34B 0.0141(14) 0.0175(15) 0.0210(15) 0.0075(12) 0.0068(12) 0.0083(12)
C34C 0.0138(14) 0.0182(16) 0.0208(16) 0.0046(12) 0.0058(12) 0.0054(12)
N35 0.0092(11) 0.0183(13) 0.0239(14) 0.0084(11) 0.0037(10) 0.0077(10)
N36 0.0093(11) 0.0175(13) 0.0197(13) 0.0063(10) 0.0036(10) 0.0063(10)
C37 0.0139(14) 0.0201(16) 0.0196(15) 0.0080(13) 0.0065(12) 0.0078(12)
C38 0.0140(14) 0.0193(16) 0.0209(15) 0.0108(13) 0.0053(12) 0.0083(12)
N39 0.0124(12) 0.0184(13) 0.0243(14) 0.0098(11) 0.0062(10) 0.0061(10)
C40 0.0168(15) 0.0260(18) 0.0315(18) 0.0145(15) 0.0078(13) 0.0109(13)
C41 0.0123(14) 0.0307(19) 0.0328(19) 0.0170(15) 0.0061(13) 0.0086(13)
C42 0.0157(15) 0.0200(17) 0.0293(18) 0.0098(14) 0.0035(13) 0.0040(12)
C43 0.0138(14) 0.0219(17) 0.0270(17) 0.0086(14) 0.0063(13) 0.0063(12)
C44 0.0172(15) 0.0198(16) 0.0244(17) 0.0056(13) 0.0061(13) 0.0103(12)
N1 0.0176(13) 0.0258(15) 0.0251(15) 0.0095(12) 0.0033(11) 0.0068(11)
O1 0.0164(11) 0.0278(13) 0.0304(13) 0.0153(11) 0.0043(10) 0.0069(10)
C45 0.0211(16) 0.0277(18) 0.0284(18) 0.0142(15) 0.0120(14) 0.0114(14)
C46 0.047(2) 0.053(3) 0.027(2) 0.0101(19) 0.0129(18) 0.030(2)
C47 0.0182(17) 0.061(3) 0.039(2) 0.031(2) 0.0028(16) 0.0057(18)
N2 0.0180(13) 0.0242(15) 0.0257(15) 0.0080(12) 0.0078(11) 0.0067(11)
O2 0.0297(14) 0.0359(15) 0.0358(15) 0.0154(12) 0.0155(11) 0.0175(12)
C48 0.0203(16) 0.0255(18) 0.0289(18) 0.0136(15) 0.0065(14) 0.0054(14)
C49 0.0196(16) 0.0227(18) 0.0298(19) 0.0081(15) 0.0045(14) 0.0053(13)
C50 0.033(2) 0.0266(19) 0.034(2) 0.0076(16) 0.0155(16) 0.0106(16)
N3 0.0172(14) 0.0258(16) 0.0312(16) 0.0062(13) 0.0052(12) 0.0047(12)
O3 0.0237(13) 0.0289(14) 0.0368(15) 0.0067(12) 0.0055(11) 0.0087(11)
C51 0.0202(16) 0.037(2) 0.0270(18) 0.0151(16) 0.0081(14) 0.0131(15)
C52 0.029(2) 0.034(2) 0.038(2) 0.0034(18) 0.0023(17) -0.0030(17)
C53 0.0250(19) 0.045(2) 0.047(3) 0.005(2) 0.0161(18) 0.0137(17)
N4 0.0183(13) 0.0298(16) 0.0221(14) 0.0092(12) 0.0047(11) 0.0090(12)
O4 0.0430(16) 0.0500(18) 0.0218(13) 0.0056(13) 0.0074(12) 0.0212(14)
C54 0.0268(18) 0.031(2) 0.0239(18) 0.0063(15) 0.0067(14) 0.0129(15)
C55 0.0274(19) 0.037(2) 0.0239(18) 0.0081(16) 0.0037(15) 0.0101(16)
C56 0.0230(18) 0.043(2) 0.031(2) 0.0165(17) 0.0111(15) 0.0115(16)

loop_
_atom_type_symbol
_atom_type_description
_atom_type_scat_dispersion_real
_atom_type_scat_dispersion_imag
_atom_type_scat_source
C C 0.0033 0.0016 'International Tables Vol C Tables 4.2.6.8 and 6.1.1.4'
H H 0.0000 0.0000 'International Tables Vol C Tables 4.2.6.8 and 6.1.1.4'
Br Br -0.2901 2.4595 'International Tables Vol C Tables 4.2.6.8 and 6.1.1.4'
Cl Cl 0.1484 0.1585 'International Tables Vol C Tables 4.2.6.8 and 6.1.1.4'
Cu Cu 0.3201 1.2651 'International Tables Vol C Tables 4.2.6.8 and 6.1.1.4'
N N 0.0061 0.0033 'International Tables Vol C Tables 4.2.6.8 and 6.1.1.4'
O O 0.0106 0.0060 'International Tables Vol C Tables 4.2.6.8 and 6.1.1.4'

loop_
_geom_angle_atom_site_label_1
_geom_angle_atom_site_label_2
_geom_angle_atom_site_label_3
_geom_angle
N14 Cu1 N6 78.83(10)
N14 Cu1 N17 77.34(10)
N6 Cu1 N17 156.04(10)
N14 Cu1 Cl1 139.52(8)
N6 Cu1 Cl1 99.48(8)
N17 Cu1 Cl1 96.99(7)
N14 Cu1 Cl2 111.72(8)
N6 Cu1 Cl2 98.46(8)
N17 Cu1 Cl2 92.62(8)
Cl1 Cu1 Cl2 108.54(3)
C2 C1 C12C 120.9(3)
C2 C1 H1 119.5
C12C C1 H1 119.5
C1 C2 C3 120.6(3)
C1 C2 H2 119.7
C3 C2 H2 119.7
C4 C3 C2 119.4(3)
C4 C3 H3 120.3
C2 C3 H3 120.3
C3 C4 C4A 121.0(3)
C3 C4 H4 119.5
C4A C4 H4 119.5
C4 C4A C12C 119.8(3)
C4 C4A C5 119.6(3)
C12C C4A C5 120.6(3)
N6 C5 C4A 113.2(3)
N6 C5 H5A 108.9
C4A C5 H5A 108.9
N6 C5 H5B 108.9
C4A C5 H5B 108.9
H5A C5 H5B 107.8
C7 N6 C5 118.3(2)
C7 N6 Cu1 114.5(2)
C5 N6 Cu1 126.87(19)
N6 C7 N13 118.0(3)
N6 C7 C7A 126.3(3)
N13 C7 C7A 115.7(3)
N8 C7A C12B 110.5(3)
N8 C7A C7 120.9(3)
C12B C7A C7 127.9(3)
C8A N8 C7A 108.5(3)
C8A N8 H8 128(3)
C7A N8 H8 123(3)
N8 C8A C9 128.3(3)
N8 C8A C12A 108.6(3)
C9 C8A C12A 123.1(3)
C10 C9 C8A 117.4(3)
C10 C9 H9 121.3
C8A C9 H9 121.3
C9 C10 C11 119.6(3)
C9 C10 H10 120.2
C11 C10 H10 120.2
C12 C11 C10 124.2(3)
C12 C11 Br1 118.5(3)
C10 C11 Br1 117.2(2)
C11 C12 C12A 116.9(3)
C11 C12 H12 121.6
C12A C12 H12 121.6
C8A C12A C12 118.7(3)
C8A C12A C12B 107.2(3)
C12 C12A C12B 134.0(3)
C7A C12B C12A 105.2(3)
C7A C12B C12C 125.6(3)
C12A C12B C12C 128.6(3)
C1 C12C C4A 118.3(3)
C1 C12C C12B 120.4(3)
C4A C12C C12B 121.2(3)
N14 N13 C7 113.8(2)
N14 N13 H13 121(3)
C7 N13 H13 122(3)
C15 N14 N13 123.2(3)
C15 N14 Cu1 121.0(2)
N13 N14 Cu1 114.76(19)
N14 C15 C16 111.8(3)
N14 C15 C22 124.7(3)
C16 C15 C22 123.5(3)
N17 C16 C21 122.2(3)
N17 C16 C15 114.8(3)
C21 C16 C15 123.0(3)
C18 N17 C16 118.7(3)
C18 N17 Cu1 127.2(2)
C16 N17 Cu1 114.08(19)
N17 C18 C19 122.2(3)
N17 C18 H18 118.9
C19 C18 H18 118.9
C20 C19 C18 119.3(3)
C20 C19 H19 120.4
C18 C19 H19 120.4
C19 C20 C21 119.2(3)
C19 C20 H20 120.4
C21 C20 H20 120.4
C16 C21 C20 118.5(3)
C16 C21 H21 120.8
C20 C21 H21 120.8
C15 C22 H22A 109.5
C15 C22 H22B 109.5
H22A C22 H22B 109.5
C15 C22 H22C 109.5
H22A C22 H22C 109.5
H22B C22 H22C 109.5
N36 Cu2 N28 79.40(10)
N36 Cu2 N39 78.40(10)
N28 Cu2 N39 157.20(10)
N36 Cu2 Cl3 156.61(8)
N28 Cu2 Cl3 96.94(7)
N39 Cu2 Cl3 101.36(8)
N36 Cu2 Cl4 101.21(8)
N28 Cu2 Cl4 102.88(8)
N39 Cu2 Cl4 86.52(8)
Cl3 Cu2 Cl4 102.12(3)
C24 C23 C34C 120.8(3)
C24 C23 H23 119.6
C34C C23 H23 119.6
C25 C24 C23 120.0(3)
C25 C24 H24 120.0
C23 C24 H24 120.0
C26 C25 C24 119.7(3)
C26 C25 H25 120.1
C24 C25 H25 120.1
C25 C26 C26A 121.4(3)
C25 C26 H26 119.3
C26A C26 H26 119.3
C26 C26A C34C 119.2(3)
C26 C26A C27 121.0(3)
C34C C26A C27 119.8(3)
N28 C27 C26A 113.5(3)
N28 C27 H27A 108.9
C26A C27 H27A 108.9
N28 C27 H27B 108.9
C26A C27 H27B 108.9
H27A C27 H27B 107.7
C29 N28 C27 119.2(2)
C29 N28 Cu2 113.5(2)
C27 N28 Cu2 127.25(19)
N28 C29 N35 119.0(3)
N28 C29 C29A 124.3(3)
N35 C29 C29A 116.7(3)
N30 C29A C34B 110.3(3)
N30 C29A C29 121.2(3)
C34B C29A C29 128.3(3)
C30A N30 C29A 108.5(3)
C30A N30 H30 127(3)
C29A N30 H30 124(3)
N30 C30A C31 129.0(3)
N30 C30A C34A 108.4(3)
C31 C30A C34A 122.5(3)
C32 C31 C30A 118.1(3)
C32 C31 H31 121.0
C30A C31 H31 121.0
C31 C32 C33 119.4(3)
C31 C32 H32 120.3
C33 C32 H32 120.3
C34 C33 C32 123.8(3)
C34 C33 Br2 119.2(2)
C32 C33 Br2 117.0(2)
C33 C34 C34A 117.4(3)
C33 C34 H34 121.3
C34A C34 H34 121.3
C34 C34A C30A 118.7(3)
C34 C34A C34B 134.4(3)
C30A C34A C34B 106.8(3)
C29A C34B C34A 106.0(3)
C29A C34B C34C 125.8(3)
C34A C34B C34C 127.9(3)
C23 C34C C26A 118.9(3)
C23 C34C C34B 120.7(3)
C26A C34C C34B 120.3(3)
C29 N35 N36 112.6(2)
C29 N35 H35 120(3)
N36 N35 H35 115(3)
C37 N36 N35 124.0(2)
C37 N36 Cu2 120.7(2)
N35 N36 Cu2 115.23(19)
N36 C37 C38 112.2(3)
N36 C37 C44 125.2(3)
C38 C37 C44 122.6(3)
N39 C38 C43 121.5(3)
N39 C38 C37 114.6(3)
C43 C38 C37 123.9(3)
C40 N39 C38 119.1(3)
C40 N39 Cu2 126.4(2)
C38 N39 Cu2 113.4(2)
N39 C40 C41 122.2(3)
N39 C40 H40 118.9
C41 C40 H40 118.9
C42 C41 C40 118.8(3)
C42 C41 H41 120.6
C40 C41 H41 120.6
C41 C42 C43 119.3(3)
C41 C42 H42 120.3
C43 C42 H42 120.3
C38 C43 C42 119.1(3)
C38 C43 H43 120.4
C42 C43 H43 120.4
C37 C44 H44A 109.5
C37 C44 H44B 109.5
H44A C44 H44B 109.5
C37 C44 H44C 109.5
H44A C44 H44C 109.5
H44B C44 H44C 109.5
C45 N1 C47 122.6(3)
C45 N1 C46 119.9(3)
C47 N1 C46 117.0(3)
O1 C45 N1 125.5(3)
O1 C45 H45 117.2
N1 C45 H45 117.2
N1 C46 H46A 109.5
N1 C46 H46B 109.5
H46A C46 H46B 109.5
N1 C46 H46C 109.5
H46A C46 H46C 109.5
H46B C46 H46C 109.5
N1 C47 H47A 109.5
N1 C47 H47B 109.5
H47A C47 H47B 109.5
N1 C47 H47C 109.5
H47A C47 H47C 109.5
H47B C47 H47C 109.5
C48 N2 C50 122.8(3)
C48 N2 C49 120.6(3)
C50 N2 C49 116.5(3)
O2 C48 N2 126.2(3)
O2 C48 H48 116.9
N2 C48 H48 116.9
N2 C49 H49A 109.5
N2 C49 H49B 109.5
H49A C49 H49B 109.5
N2 C49 H49C 109.5
H49A C49 H49C 109.5
H49B C49 H49C 109.5
N2 C50 H50A 109.5
N2 C50 H50B 109.5
H50A C50 H50B 109.5
N2 C50 H50C 109.5
H50A C50 H50C 109.5
H50B C50 H50C 109.5
C51 N3 C52 123.3(3)
C51 N3 C53 120.2(3)
C52 N3 C53 116.4(3)
O3 C51 N3 125.9(3)
O3 C51 H51 117.1
N3 C51 H51 117.1
N3 C52 H52A 109.5
N3 C52 H52B 109.5
H52A C52 H52B 109.5
N3 C52 H52C 109.5
H52A C52 H52C 109.5
H52B C52 H52C 109.5
N3 C53 H53A 109.5
N3 C53 H53B 109.5
H53A C53 H53B 109.5
N3 C53 H53C 109.5
H53A C53 H53C 109.5
H53B C53 H53C 109.5
C54 N4 C55 122.0(3)
C54 N4 C56 120.8(3)
C55 N4 C56 117.1(3)
O4 C54 N4 125.6(3)
O4 C54 H54 117.2
N4 C54 H54 117.2
N4 C55 H55A 109.5
N4 C55 H55B 109.5
H55A C55 H55B 109.5
N4 C55 H55C 109.5
H55A C55 H55C 109.5
H55B C55 H55C 109.5
N4 C56 H56A 109.5
N4 C56 H56B 109.5
H56A C56 H56B 109.5
N4 C56 H56C 109.5
H56A C56 H56C 109.5
H56B C56 H56C 109.5

loop_
_geom_bond_atom_site_label_1
_geom_bond_atom_site_label_2
_geom_bond_distance
Br1 C11 1.918(3)
Cu1 N14 1.986(2)
Cu1 N6 2.011(2)
Cu1 N17 2.057(3)
Cu1 Cl1 2.2612(8)
Cu1 Cl2 2.4327(9)
C1 C2 1.379(5)
C1 C12C 1.406(4)
C1 H1 0.9500
C2 C3 1.391(5)
C2 H2 0.9500
C3 C4 1.384(5)
C3 H3 0.9500
C4 C4A 1.395(4)
C4 H4 0.9500
C4A C12C 1.414(4)
C4A C5 1.502(4)
C5 N6 1.470(4)
C5 H5A 0.9900
C5 H5B 0.9900
N6 C7 1.295(4)
C7 N13 1.376(4)
C7 C7A 1.453(4)
C7A N8 1.377(4)
C7A C12B 1.395(4)
N8 C8A 1.374(4)
N8 H8 0.77(4)
C8A C9 1.402(4)
C8A C12A 1.409(4)
C9 C10 1.373(5)
C9 H9 0.9500
C10 C11 1.403(5)
C10 H10 0.9500
C11 C12 1.375(5)
C12 C12A 1.412(4)
C12 H12 0.9500
C12A C12B 1.451(4)
C12B C12C 1.465(4)
N13 N14 1.366(3)
N13 H13 0.81(4)
N14 C15 1.285(4)
C15 C16 1.476(4)
C15 C22 1.481(4)
C16 N17 1.360(4)
C16 C21 1.384(4)
N17 C18 1.332(4)
C18 C19 1.392(4)
C18 H18 0.9500
C19 C20 1.375(4)
C19 H19 0.9500
C20 C21 1.394(4)
C20 H20 0.9500
C21 H21 0.9500
C22 H22A 0.9800
C22 H22B 0.9800
C22 H22C 0.9800
Br2 C33 1.911(3)
Cu2 N36 1.968(2)
Cu2 N28 2.010(2)
Cu2 N39 2.035(3)
Cu2 Cl3 2.2204(8)
Cu2 Cl4 2.5321(9)
C23 C24 1.391(5)
C23 C34C 1.402(4)
C23 H23 0.9500
C24 C25 1.387(5)
C24 H24 0.9500
C25 C26 1.383(5)
C25 H25 0.9500
C26 C26A 1.395(4)
C26 H26 0.9500
C26A C34C 1.410(4)
C26A C27 1.505(4)
C27 N28 1.470(4)
C27 H27A 0.9900
C27 H27B 0.9900
N28 C29 1.300(4)
C29 N35 1.374(4)
C29 C29A 1.457(4)
C29A N30 1.378(4)
C29A C34B 1.387(4)
N30 C30A 1.369(4)
N30 H30 0.75(4)
C30A C31 1.396(4)
C30A C34A 1.421(4)
C31 C32 1.377(4)
C31 H31 0.9500
C32 C33 1.409(4)
C32 H32 0.9500
C33 C34 1.374(4)
C34 C34A 1.411(4)
C34 H34 0.9500
C34A C34B 1.435(4)
C34B C34C 1.469(4)
N35 N36 1.382(3)
N35 H35 0.83(4)
N36 C37 1.277(4)
C37 C38 1.478(4)
C37 C44 1.488(4)
C38 N39 1.356(4)
C38 C43 1.382(4)
N39 C40 1.340(4)
C40 C41 1.389(5)
C40 H40 0.9500
C41 C42 1.378(5)
C41 H41 0.9500
C42 C43 1.391(4)
C42 H42 0.9500
C43 H43 0.9500
C44 H44A 0.9800
C44 H44B 0.9800
C44 H44C 0.9800
N1 C45 1.314(4)
N1 C47 1.452(4)
N1 C46 1.461(5)
O1 C45 1.241(4)
C45 H45 0.9500
C46 H46A 0.9800
C46 H46B 0.9800
C46 H46C 0.9800
C47 H47A 0.9800
C47 H47B 0.9800
C47 H47C 0.9800
N2 C48 1.337(4)
N2 C50 1.455(4)
N2 C49 1.456(4)
O2 C48 1.222(4)
C48 H48 0.9500
C49 H49A 0.9800
C49 H49B 0.9800
C49 H49C 0.9800
C50 H50A 0.9800
C50 H50B 0.9800
C50 H50C 0.9800
N3 C51 1.343(5)
N3 C52 1.447(4)
N3 C53 1.458(5)
O3 C51 1.217(4)
C51 H51 0.9500
C52 H52A 0.9800
C52 H52B 0.9800
C52 H52C 0.9800
C53 H53A 0.9800
C53 H53B 0.9800
C53 H53C 0.9800
N4 C54 1.323(4)
N4 C55 1.445(4)
N4 C56 1.458(4)
O4 C54 1.231(4)
C54 H54 0.9500
C55 H55A 0.9800
C55 H55B 0.9800
C55 H55C 0.9800
C56 H56A 0.9800
C56 H56B 0.9800
C56 H56C 0.9800

loop_
_geom_hbond_atom_site_label_D
_geom_hbond_atom_site_label_H
_geom_hbond_atom_site_label_A
_geom_hbond_distance_DH
_geom_hbond_distance_HA
_geom_hbond_distance_DA
_geom_hbond_angle_DHA
_geom_hbond_site_symmetry_A
C5 H5B O1 0.99 2.56 3.332(4) 135.1 1_655
N8 H8 Cl4 0.77(4) 2.38(4) 3.141(3) 168(4) 2_665
C9 H9 Cl1 0.95 2.97 3.818(3) 148.9 1_655
C12 H12 O4 0.95 2.33 3.262(4) 165.2 1_655
N13 H13 Cl4 0.81(4) 2.60(4) 3.254(3) 139(3) 2_665
N13 H13 O2 0.81(4) 2.53(4) 2.962(4) 114(3) 1_655
C18 H18 Cl3 0.95 2.94 3.508(3) 119.9 2_565
C19 H19 Cl3 0.95 2.85 3.463(3) 122.9 2_565
C21 H21 Cl4 0.95 2.90 3.812(3) 160.1 1_645
C22 H22A Cl4 0.98 2.94 3.483(3) 115.6 2_665
C22 H22B Cl4 0.98 2.61 3.530(3) 156.8 1_645
C22 H22C O2 0.98 2.63 3.519(4) 151.2 1_655
C27 H27A Cl3 0.99 2.90 3.429(3) 114.4 .
N30 H30 Cl2 0.75(4) 2.43(4) 3.165(3) 164(4) 2_665
C31 H31 Cl3 0.95 2.76 3.366(3) 122.7 1_655
C32 H32 Cl3 0.95 2.90 3.443(3) 117.2 1_655
N35 H35 O1 0.83(4) 1.98(4) 2.776(4) 162(4) .
C45 H45 Cl2 0.95 2.88 3.523(4) 125.9 2_665
C46 H46B O4 0.98 2.42 3.323(5) 153.4 .
C47 H47B O4 0.98 2.43 3.298(5) 147.7 .
C48 H48 Br1 0.95 3.13 3.812(4) 130.4 2_766
C49 H49A Cl1 0.98 2.98 3.896(4) 156.6 1_455
C51 H51 O1 0.95 2.64 3.556(4) 163.2 1_655
C52 H52B Br2 0.98 3.04 3.715(4) 127.5 2_776
C55 H55A O2 0.98 2.46 3.432(5) 170.6 2_666
C55 H55B Cl4 0.98 2.93 3.536(4) 121.2 1_656

loop_
_geom_torsion_atom_site_label_1
_geom_torsion_atom_site_label_2
_geom_torsion_atom_site_label_3
_geom_torsion_atom_site_label_4
_geom_torsion
C12C C1 C2 C3 0.7(5)
C1 C2 C3 C4 -0.4(6)
C2 C3 C4 C4A -0.4(5)
C3 C4 C4A C12C 0.9(5)
C3 C4 C4A C5 -178.3(3)
C4 C4A C5 N6 -112.7(3)
C12C C4A C5 N6 68.0(4)
C4A C5 N6 C7 -70.7(4)
C4A C5 N6 Cu1 116.0(3)
C5 N6 C7 N13 -170.4(3)
Cu1 N6 C7 N13 3.6(4)
C5 N6 C7 C7A 9.8(5)
Cu1 N6 C7 C7A -176.1(3)
N6 C7 C7A N8 -160.2(3)
N13 C7 C7A N8 20.0(4)
N6 C7 C7A C12B 30.3(5)
N13 C7 C7A C12B -149.5(3)
C12B C7A N8 C8A -0.2(4)
C7 C7A N8 C8A -171.4(3)
C7A N8 C8A C9 -179.4(3)
C7A N8 C8A C12A -0.6(4)
N8 C8A C9 C10 178.0(3)
C12A C8A C9 C10 -0.6(5)
C8A C9 C10 C11 -1.3(6)
C9 C10 C11 C12 2.4(6)
C9 C10 C11 Br1 -177.0(3)
C10 C11 C12 C12A -1.5(6)
Br1 C11 C12 C12A 177.9(3)
N8 C8A C12A C12 -177.4(3)
C9 C8A C12A C12 1.4(5)
N8 C8A C12A C12B 1.2(4)
C9 C8A C12A C12B -180.0(3)
C11 C12 C12A C8A -0.3(5)
C11 C12 C12A C12B -178.6(4)
N8 C7A C12B C12A 1.0(4)
C7 C7A C12B C12A 171.4(3)
N8 C7A C12B C12C -170.3(3)
C7 C7A C12B C12C 0.1(5)
C8A C12A C12B C7A -1.3(4)
C12 C12A C12B C7A 177.0(4)
C8A C12A C12B C12C 169.6(3)
C12 C12A C12B C12C -12.0(6)
C2 C1 C12C C4A -0.2(5)
C2 C1 C12C C12B -176.7(3)
C4 C4A C12C C1 -0.7(5)
C5 C4A C12C C1 178.6(3)
C4 C4A C12C C12B 175.9(3)
C5 C4A C12C C12B -4.8(5)
C7A C12B C12C C1 145.9(3)
C12A C12B C12C C1 -23.4(5)
C7A C12B C12C C4A -30.6(5)
C12A C12B C12C C4A 160.1(3)
N6 C7 N13 N14 -4.0(4)
C7A C7 N13 N14 175.7(3)
C7 N13 N14 C15 -166.0(3)
C7 N13 N14 Cu1 2.4(3)
N13 N14 C15 C16 179.0(3)
Cu1 N14 C15 C16 11.2(4)
N13 N14 C15 C22 0.5(5)
Cu1 N14 C15 C22 -167.3(3)
N14 C15 C16 N17 -6.4(4)
C22 C15 C16 N17 172.1(3)
N14 C15 C16 C21 171.4(3)
C22 C15 C16 C21 -10.2(5)
C21 C16 N17 C18 -0.7(5)
C15 C16 N17 C18 177.1(3)
C21 C16 N17 Cu1 -178.4(2)
C15 C16 N17 Cu1 -0.6(3)
C16 N17 C18 C19 -0.9(5)
Cu1 N17 C18 C19 176.4(2)
N17 C18 C19 C20 2.0(5)
C18 C19 C20 C21 -1.5(5)
N17 C16 C21 C20 1.2(5)
C15 C16 C21 C20 -176.4(3)
C19 C20 C21 C16 0.0(5)
C34C C23 C24 C25 1.1(5)
C23 C24 C25 C26 -0.2(6)
C24 C25 C26 C26A -0.8(5)
C25 C26 C26A C34C 1.0(5)
C25 C26 C26A C27 -179.0(3)
C26 C26A C27 N28 -111.6(3)
C34C C26A C27 N28 68.4(4)
C26A C27 N28 C29 -70.4(4)
C26A C27 N28 Cu2 112.0(3)
C27 N28 C29 N35 -171.7(3)
Cu2 N28 C29 N35 6.2(4)
C27 N28 C29 C29A 7.3(5)
Cu2 N28 C29 C29A -174.7(2)
N28 C29 C29A N30 -154.6(3)
N35 C29 C29A N30 24.5(4)
N28 C29 C29A C34B 31.4(5)
N35 C29 C29A C34B -149.5(3)
C34B C29A N30 C30A -1.4(4)
C29 C29A N30 C30A -176.4(3)
C29A N30 C30A C31 -177.3(3)
C29A N30 C30A C34A 0.4(4)
N30 C30A C31 C32 175.9(3)
C34A C30A C31 C32 -1.5(5)
C30A C31 C32 C33 0.3(5)
C31 C32 C33 C34 0.3(5)
C31 C32 C33 Br2 -175.7(3)
C32 C33 C34 C34A 0.3(5)
Br2 C33 C34 C34A 176.3(2)
C33 C34 C34A C30A -1.5(5)
C33 C34 C34A C34B -176.9(4)
N30 C30A C34A C34 -175.8(3)
C31 C30A C34A C34 2.1(5)
N30 C30A C34A C34B 0.8(4)
C31 C30A C34A C34B 178.7(3)
N30 C29A C34B C34A 1.9(4)
C29 C29A C34B C34A 176.4(3)
N30 C29A C34B C34C -171.9(3)
C29 C29A C34B C34C 2.7(6)
C34 C34A C34B C29A 174.1(4)
C30A C34A C34B C29A -1.6(4)
C34 C34A C34B C34C -12.3(6)
C30A C34A C34B C34C 172.0(3)
C24 C23 C34C C26A -0.9(5)
C24 C23 C34C C34B -177.7(3)
C26 C26A C34C C23 -0.1(5)
C27 C26A C34C C23 179.9(3)
C26 C26A C34C C34B 176.7(3)
C27 C26A C34C C34B -3.3(5)
C29A C34B C34C C23 142.2(3)
C34A C34B C34C C23 -30.2(5)
C29A C34B C34C C26A -34.6(5)
C34A C34B C34C C26A 153.0(3)
N28 C29 N35 N36 -5.8(4)
C29A C29 N35 N36 175.1(3)
C29 N35 N36 C37 -175.1(3)
C29 N35 N36 Cu2 2.5(3)
N35 N36 C37 C38 177.8(3)
Cu2 N36 C37 C38 0.3(4)
N35 N36 C37 C44 -2.8(5)
Cu2 N36 C37 C44 179.6(3)
N36 C37 C38 N39 -6.2(4)
C44 C37 C38 N39 174.5(3)
N36 C37 C38 C43 171.8(3)
C44 C37 C38 C43 -7.5(5)
C43 C38 N39 C40 -0.6(5)
C37 C38 N39 C40 177.5(3)
C43 C38 N39 Cu2 -169.3(3)
C37 C38 N39 Cu2 8.8(3)
C38 N39 C40 C41 0.0(5)
Cu2 N39 C40 C41 167.1(3)
N39 C40 C41 C42 0.2(5)
C40 C41 C42 C43 0.1(5)
N39 C38 C43 C42 0.9(5)
C37 C38 C43 C42 -176.9(3)
C41 C42 C43 C38 -0.7(5)
C47 N1 C45 O1 -172.5(4)
C46 N1 C45 O1 -0.9(6)
C50 N2 C48 O2 -176.2(4)
C49 N2 C48 O2 0.3(6)
C52 N3 C51 O3 -175.2(4)
C53 N3 C51 O3 1.2(6)
C55 N4 C54 O4 -176.6(4)
C56 N4 C54 O4 -0.4(6)
